data_2218075
loop_
_publ_author_name
'Lv, Lu-Ping'
'He, Lian-Jun'
'Li, Wei-Wei'
'Yu, Wen-Bo'
'Hu, Xian-Chao'

_publ_section_title
;Bis(5-amino-4-aminocarbonyl-1<i>H</i>-imidazol-3-ium)
 (5-amino-4-aminocarbonyl-1<i>H</i>-imidazol-3-ium-\k<i>O</i>)-di-\m-chlorido-heptachlorido-dibismuth(III)
 monohydrate
;
_journal_coeditor_code CI2573
_journal_issue 5
_journal_name_full 'Acta Crystallographica Section E'
_journal_page_first m643
_journal_page_last m644
_journal_paper_doi 10.1107/S1600536808009367
_journal_volume 64
_journal_year 2008
_chemical_formula_iupac '(C4 H7 N4 O)2 [Bi2 Cl9 (C4 H7 N4 O)], H2 O'
_chemical_formula_moiety '2(C4 H7 N4 O +), C4 H7 Bi2 Cl9 N4 O 2-, H2 O'
_chemical_formula_sum 'C12 H23 Bi2 Cl9 N12 O4'
_chemical_formula_weight 1136.43
_chemical_name_systematic
;Bis(5-amino-4-aminocarbonyl-1<i>H</i>-imidazol-3-ium)(5-amino-4-aminocarbonyl-
1<i>H</i>-imidazol-3-ium-\kO)-di-\m-chlorido-heptachlorido-dibismuth(III)
monohydrate
;
_space_group_IT_number 2
_symmetry_cell_setting triclinic
_symmetry_space_group_name_Hall '-P 1'
_symmetry_space_group_name_H-M 'P -1'
_atom_sites_solution_hydrogens geom
_atom_sites_solution_primary direct
_atom_sites_solution_secondary difmap
_audit_creation_method SHELXL-97
_cell_angle_alpha 74.433(3)
_cell_angle_beta 65.939(3)
_cell_angle_gamma 75.397(3)
_cell_formula_units_Z 2
_cell_length_a 11.3365(5)
_cell_length_b 12.2486(6)
_cell_length_c 12.7919(6)
_cell_measurement_reflns_used 5695
_cell_measurement_temperature 123(2)
_cell_measurement_theta_max 25.5
_cell_measurement_theta_min 1.8
_cell_volume 1541.71(13)
_computing_cell_refinement 'CrystalClear (Rigaku, 2001)'
_computing_data_collection 'CrystalClear (Rigaku, 2001)'
_computing_data_reduction 'CrystalStructure (Rigaku/MSC, 2004)'
_computing_molecular_graphics 'SHELXTL (Sheldrick, 2008)'
_computing_publication_material 'SHELXTL (Sheldrick, 2008)'
_computing_structure_refinement 'SHELXL97 (Sheldrick, 2008)'
_computing_structure_solution 'SHELXS97 (Sheldrick, 2008)'
_diffrn_ambient_temperature 123(2)
_diffrn_detector_area_resol_mean 7.31
_diffrn_measured_fraction_theta_full 0.990
_diffrn_measured_fraction_theta_max 0.990
_diffrn_measurement_device_type 'Rigaku Mercury'
_diffrn_measurement_method \w
_diffrn_radiation_monochromator graphite
_diffrn_radiation_source 'fine-focus sealed tube'
_diffrn_radiation_type MoK\a
_diffrn_radiation_wavelength 0.71073
_diffrn_reflns_av_R_equivalents 0.0634
_diffrn_reflns_av_sigmaI/netI 0.0675
_diffrn_reflns_limit_h_max 13
_diffrn_reflns_limit_h_min -13
_diffrn_reflns_limit_k_max 12
_diffrn_reflns_limit_k_min -14
_diffrn_reflns_limit_l_max 15
_diffrn_reflns_limit_l_min -15
_diffrn_reflns_number 18217
_diffrn_reflns_theta_full 25.50
_diffrn_reflns_theta_max 25.50
_diffrn_reflns_theta_min 1.75
_exptl_absorpt_coefficient_mu 12.223
_exptl_absorpt_correction_T_max 0.1936
_exptl_absorpt_correction_T_min 0.1501
_exptl_absorpt_correction_type multi-scan
_exptl_absorpt_process_details '(Jacobson, 1998)'
_exptl_crystal_colour yellow
_exptl_crystal_density_diffrn 2.448
_exptl_crystal_density_method 'not measured'
_exptl_crystal_description Block
_exptl_crystal_F_000 1060
_exptl_crystal_size_max 0.25
_exptl_crystal_size_mid 0.22
_exptl_crystal_size_min 0.20
_refine_diff_density_max 5.851
_refine_diff_density_min -4.412
_refine_ls_extinction_coef 0.0044(6)
_refine_ls_extinction_expression Fc^*^=kFc[1+0.001xFc^2^\l^3^/sin(2\q)]^-1/4^
_refine_ls_extinction_method 'SHELXL97 (Sheldrick, 2008)'
_refine_ls_goodness_of_fit_ref 1.104
_refine_ls_hydrogen_treatment mixed
_refine_ls_matrix_type full
_refine_ls_number_parameters 359
_refine_ls_number_reflns 5695
_refine_ls_number_restraints 2
_refine_ls_restrained_S_all 1.103
_refine_ls_R_factor_all 0.0806
_refine_ls_R_factor_gt 0.0745
_refine_ls_shift/su_max 0.001
_refine_ls_shift/su_mean 0.000
_refine_ls_structure_factor_coef Fsqd
_refine_ls_weighting_details 'calc w=1/[\s^2^(Fo^2^)+(0.1568P)^2^+11.6845P] where P=(Fo^2^+2Fc^2^)/3'
_refine_ls_weighting_scheme calc
_refine_ls_wR_factor_gt 0.2155
_refine_ls_wR_factor_ref 0.2230
_reflns_number_gt 4988
_reflns_number_total 5695
_reflns_threshold_expression I>2\s(I)
_cod_data_source_file ci2573.cif
_cod_data_source_block I
_cod_depositor_comments
;
The following automatic conversions were performed:
'_symmetry_cell_setting' value 'Triclinic' changed to 'triclinic'
according to '/home/saulius/struct/CIF-dictionaries/cif_core.dic'
dictionary named 'cif_core.dic' version 2.4.1 from 2010-06-29.

Automatic conversion script
Id: cif_fix_enum 1527 2010-12-29 10:47:43Z saulius 

The following automatic conversions were performed:

'_symmetry_cell_setting' value 'Triclinic' changed to 'triclinic'
according to /home/saulius/struct/CIF-dictionaries/cif_core.dic
dictionary named 'cif_core.dic' version 2.4.1 from 2010-06-29.

Automatic conversion script
Id: cif_fix_values 1715 2011-07-08 13:25:40Z adriana 
;
_cod_original_cell_volume 1541.71(12)
_cod_database_code 2218075
_cod_database_fobs_code 2218075

loop_
_symmetry_equiv_pos_as_xyz
'x, y, z'
'-x, -y, -z'

loop_
_atom_site_type_symbol
_atom_site_label
_atom_site_fract_x
_atom_site_fract_y
_atom_site_fract_z
_atom_site_U_iso_or_equiv
_atom_site_adp_type
_atom_site_calc_flag
_atom_site_refinement_flags
_atom_site_occupancy
Bi Bi1 0.88808(4) 0.20130(4) 0.77380(4) 0.0190(2) Uani d . 1
Bi Bi2 1.29373(4) 0.22332(4) 0.68713(4) 0.0197(2) Uani d . 1
Cl Cl1 0.7650(4) 0.0403(3) 0.9119(3) 0.0322(8) Uani d . 1
Cl Cl2 0.6905(4) 0.3183(3) 0.7184(3) 0.0327(8) Uani d . 1
Cl Cl3 0.9668(4) 0.0975(3) 0.5986(3) 0.0260(8) Uani d . 1
Cl Cl4 1.1107(4) 0.0608(3) 0.8230(3) 0.0279(8) Uani d . 1
Cl Cl5 1.0678(4) 0.3675(3) 0.6497(3) 0.0351(9) Uani d . 1
Cl Cl6 1.3711(4) 0.1462(3) 0.4887(3) 0.0303(8) Uani d . 1
Cl Cl7 1.4310(4) 0.3802(3) 0.5692(3) 0.0310(8) Uani d . 1
Cl Cl8 1.4877(4) 0.0783(3) 0.7303(3) 0.0297(8) Uani d . 1
Cl Cl9 1.2315(4) 0.3140(3) 0.8792(3) 0.0332(9) Uani d . 1
O O1 0.8130(11) 0.2826(10) 0.9511(9) 0.032(2) Uani d . 1
O O2 0.6215(10) 0.5277(8) 0.8614(8) 0.028(2) Uani d . 1
O O3 0.9864(12) 0.3596(10) 0.1801(10) 0.037(3) Uani d . 1
O O4 0.4595(11) 0.1325(10) 0.9725(9) 0.036(2) Uani d D 1
H H4C 0.448(17) 0.134(15) 0.913(9) 0.043 Uiso d D 1
H H4D 0.535(6) 0.100(14) 0.965(16) 0.043 Uiso d D 1
N N1 0.5550(11) 0.3189(10) 1.2864(10) 0.023(2) Uani d . 1
H H1 0.5002 0.2801 1.3472 0.027 Uiso calc R 1
N N2 0.6655(10) 0.4515(9) 1.1772(9) 0.021(2) Uani d . 1
H H2 0.6968 0.5165 1.1522 0.025 Uiso calc R 1
N N3 0.6306(14) 0.1787(11) 1.1651(12) 0.030(3) Uani d . 1
H H3A 0.6824 0.1572 1.0986 0.036 Uiso calc R 1
H H3B 0.5778 0.1332 1.2196 0.036 Uiso calc R 1
N N4 0.8721(12) 0.4479(11) 0.9441(11) 0.032(3) Uani d . 1
H H4A 0.9323 0.4469 0.8739 0.038 Uiso calc R 1
H H4B 0.8592 0.5043 0.9799 0.038 Uiso calc R 1
N N5 0.7091(11) 0.8051(10) 0.8213(10) 0.026(3) Uani d . 1
H H5 0.6647 0.8364 0.8836 0.031 Uiso calc R 1
N N6 0.8406(12) 0.7822(10) 0.6487(10) 0.026(3) Uani d . 1
H H6 0.8993 0.7956 0.5778 0.032 Uiso calc R 1
N N7 0.8068(18) 0.5992(14) 0.6422(13) 0.049(4) Uani d . 1
H H7A 0.8624 0.6028 0.5697 0.059 Uiso calc R 1
H H7B 0.7669 0.5390 0.6781 0.059 Uiso calc R 1
N N8 0.5411(11) 0.6387(11) 1.0021(10) 0.029(3) Uani d . 1
H H8A 0.4925 0.5889 1.0546 0.035 Uiso calc R 1
H H8B 0.5414 0.7033 1.0198 0.035 Uiso calc R 1
N N9 0.7241(11) 0.2073(10) 0.4935(10) 0.024(2) Uani d . 1
H H9 0.6776 0.2215 0.5642 0.029 Uiso calc R 1
N N10 0.8048(11) 0.1235(10) 0.3465(10) 0.023(2) Uani d . 1
H H10 0.8222 0.0725 0.3029 0.028 Uiso calc R 1
N N11 0.8338(14) 0.3714(11) 0.4186(12) 0.036(3) Uani d . 1
H H11A 0.8904 0.4112 0.3607 0.043 Uiso calc R 1
H H11B 0.7929 0.3944 0.4859 0.043 Uiso calc R 1
N N12 0.9985(13) 0.2033(12) 0.1141(11) 0.030(3) Uani d . 1
H H12A 1.0563 0.2282 0.0459 0.037 Uiso calc R 1
H H12B 0.9727 0.1373 0.1270 0.037 Uiso calc R 1
C C1 0.7034(12) 0.3655(11) 1.1141(11) 0.020(3) Uani d . 1
C C2 0.6319(12) 0.2801(11) 1.1833(11) 0.019(3) Uani d . 1
C C3 0.5752(16) 0.4227(14) 1.2810(13) 0.030(3) Uani d . 1
H H3 0.5331 0.4677 1.3402 0.036 Uiso calc R 1
C C4 0.7999(13) 0.3635(13) 0.9963(11) 0.025(3) Uani d . 1
C C5 0.7001(12) 0.7001(11) 0.8102(12) 0.021(3) Uani d . 1
C C6 0.7828(13) 0.6855(13) 0.6981(12) 0.023(3) Uani d . 1
C C7 0.7944(16) 0.8524(17) 0.7245(16) 0.036(4) Uani d . 1
H H7 0.8190 0.9250 0.7110 0.043 Uiso calc R 1
C C8 0.6157(13) 0.6159(12) 0.8940(11) 0.022(3) Uani d . 1
C C9 0.8589(13) 0.2245(12) 0.3115(12) 0.022(3) Uani d . 1
C C10 0.8098(13) 0.2759(12) 0.4041(12) 0.023(3) Uani d . 1
C C11 0.7240(12) 0.1182(10) 0.4551(11) 0.020(3) Uani d . 1
H H11 0.6732 0.0589 0.4993 0.024 Uiso calc R 1
C C12 0.9513(13) 0.2642(12) 0.1958(12) 0.022(3) Uani d . 1

loop_
_atom_site_aniso_label
_atom_site_aniso_U_11
_atom_site_aniso_U_22
_atom_site_aniso_U_33
_atom_site_aniso_U_12
_atom_site_aniso_U_13
_atom_site_aniso_U_23
Bi1 0.0240(3) 0.0227(4) 0.0089(3) -0.0076(2) -0.0030(2) -0.0021(2)
Bi2 0.0241(3) 0.0198(4) 0.0132(3) -0.0090(2) -0.0041(2) 0.0009(2)
Cl1 0.0335(17) 0.0309(19) 0.0273(19) -0.0177(15) -0.0048(15) 0.0037(15)
Cl2 0.0371(18) 0.039(2) 0.0231(18) 0.0031(16) -0.0130(15) -0.0127(15)
Cl3 0.0366(17) 0.0275(18) 0.0119(16) -0.0086(14) -0.0055(13) -0.0029(13)
Cl4 0.0378(19) 0.0293(19) 0.0177(17) -0.0132(15) -0.0102(14) 0.0013(14)
Cl5 0.041(2) 0.031(2) 0.0256(19) -0.0096(16) -0.0075(16) 0.0039(16)
Cl6 0.047(2) 0.0273(19) 0.0214(18) -0.0161(16) -0.0126(16) -0.0019(15)
Cl7 0.0423(19) 0.0284(19) 0.0200(18) -0.0222(15) -0.0033(15) 0.0016(14)
Cl8 0.0342(17) 0.0319(19) 0.0198(17) -0.0073(15) -0.0083(14) -0.0003(14)
Cl9 0.043(2) 0.035(2) 0.0185(18) -0.0209(16) -0.0029(15) -0.0004(15)
O1 0.050(6) 0.035(6) 0.012(5) -0.008(5) -0.008(5) -0.012(4)
O2 0.042(5) 0.032(6) 0.013(5) -0.018(4) -0.008(4) -0.003(4)
O3 0.049(6) 0.032(6) 0.022(6) -0.011(5) -0.004(5) -0.002(5)
O4 0.039(6) 0.052(7) 0.018(5) -0.015(5) -0.004(5) -0.014(5)
N1 0.035(6) 0.015(6) 0.014(6) -0.007(5) -0.004(5) 0.001(5)
N2 0.030(5) 0.017(6) 0.018(6) -0.010(5) -0.011(5) 0.005(4)
N3 0.048(8) 0.020(7) 0.019(7) -0.016(6) -0.006(6) 0.003(5)
N4 0.042(7) 0.030(7) 0.019(6) -0.020(6) -0.001(5) 0.000(5)
N5 0.034(6) 0.025(6) 0.021(6) -0.011(5) -0.008(5) -0.003(5)
N6 0.032(6) 0.024(7) 0.015(6) -0.008(5) -0.004(5) 0.002(5)
N7 0.074(11) 0.032(8) 0.021(8) -0.008(8) 0.003(7) -0.007(6)
N8 0.034(6) 0.041(7) 0.016(6) -0.024(6) -0.007(5) 0.003(5)
N9 0.030(6) 0.024(6) 0.014(6) -0.004(5) -0.006(5) 0.001(5)
N10 0.031(6) 0.026(6) 0.013(6) -0.011(5) -0.002(5) -0.007(5)
N11 0.053(8) 0.024(7) 0.028(7) -0.014(6) -0.008(6) -0.005(6)
N12 0.033(6) 0.029(7) 0.017(7) -0.008(5) 0.001(5) 0.001(5)
C1 0.024(6) 0.017(6) 0.012(6) 0.001(5) -0.003(5) -0.002(5)
C2 0.024(6) 0.021(7) 0.012(6) -0.002(5) -0.009(5) -0.001(5)
C3 0.047(9) 0.027(8) 0.014(7) -0.006(7) -0.008(6) -0.006(6)
C4 0.031(7) 0.037(8) 0.008(6) -0.013(6) -0.007(5) 0.001(6)
C5 0.023(6) 0.018(7) 0.017(7) -0.002(5) -0.009(5) 0.003(5)
C6 0.024(6) 0.023(7) 0.013(7) 0.001(5) -0.004(5) 0.003(5)
C7 0.029(8) 0.040(10) 0.034(10) -0.013(7) -0.013(7) 0.009(8)
C8 0.023(6) 0.025(8) 0.011(6) 0.001(6) -0.006(5) 0.003(6)
C9 0.027(6) 0.021(7) 0.016(7) -0.003(5) -0.009(6) 0.001(6)
C10 0.027(6) 0.027(7) 0.016(7) -0.010(6) -0.010(6) 0.001(6)
C11 0.031(6) 0.007(6) 0.013(6) 0.000(5) 0.000(5) -0.001(5)
C12 0.024(6) 0.024(7) 0.015(7) -0.009(5) -0.007(5) 0.003(6)

loop_
_atom_type_symbol
_atom_type_description
_atom_type_scat_dispersion_real
_atom_type_scat_dispersion_imag
_atom_type_scat_source
C C 0.0033 0.0016 'International Tables Vol C Tables 4.2.6.8 and 6.1.1.4'
H H 0.0000 0.0000 'International Tables Vol C Tables 4.2.6.8 and 6.1.1.4'
N N 0.0061 0.0033 'International Tables Vol C Tables 4.2.6.8 and 6.1.1.4'
O O 0.0106 0.0060 'International Tables Vol C Tables 4.2.6.8 and 6.1.1.4'
Cl Cl 0.1484 0.1585 'International Tables Vol C Tables 4.2.6.8 and 6.1.1.4'
Bi Bi -4.1077 10.2566 'International Tables Vol C Tables 4.2.6.8 and 6.1.1.4'

loop_
_geom_angle_atom_site_label_1
_geom_angle_atom_site_label_2
_geom_angle_atom_site_label_3
_geom_angle
O1 Bi1 Cl1 83.9(3)
O1 Bi1 Cl2 92.6(3)
Cl1 Bi1 Cl2 94.34(13)
O1 Bi1 Cl3 174.9(3)
Cl1 Bi1 Cl3 91.66(12)
Cl2 Bi1 Cl3 90.18(12)
O1 Bi1 Cl4 91.6(3)
Cl1 Bi1 Cl4 84.94(12)
Cl2 Bi1 Cl4 175.67(11)
Cl3 Bi1 Cl4 85.58(11)
O1 Bi1 Cl5 89.9(3)
Cl1 Bi1 Cl5 166.27(13)
Cl2 Bi1 Cl5 98.13(12)
Cl3 Bi1 Cl5 94.01(12)
Cl4 Bi1 Cl5 83.05(11)
Cl7 Bi2 Cl8 93.94(13)
Cl7 Bi2 Cl6 86.98(12)
Cl8 Bi2 Cl6 87.69(12)
Cl7 Bi2 Cl9 88.05(12)
Cl8 Bi2 Cl9 91.62(12)
Cl6 Bi2 Cl9 174.93(11)
Cl7 Bi2 Cl5 90.85(13)
Cl8 Bi2 Cl5 175.20(11)
Cl6 Bi2 Cl5 92.26(12)
Cl9 Bi2 Cl5 88.84(13)
Cl7 Bi2 Cl4 173.86(12)
Cl8 Bi2 Cl4 92.07(11)
Cl6 Bi2 Cl4 94.49(11)
Cl9 Bi2 Cl4 90.55(11)
Cl5 Bi2 Cl4 83.14(11)
Bi1 Cl4 Bi2 96.60(11)
Bi2 Cl5 Bi1 97.04(12)
C4 O1 Bi1 149.3(9)
H4C O4 H4D 108(19)
C3 N1 C2 110.8(12)
C3 N1 H1 124.6
C2 N1 H1 124.6
C3 N2 C1 110.4(12)
C3 N2 H2 124.8
C1 N2 H2 124.8
C2 N3 H3A 120.0
C2 N3 H3B 120.0
H3A N3 H3B 120.0
C4 N4 H4A 120.0
C4 N4 H4B 120.0
H4A N4 H4B 120.0
C7 N5 C5 109.4(14)
C7 N5 H5 125.3
C5 N5 H5 125.3
C7 N6 C6 109.3(13)
C7 N6 H6 125.3
C6 N6 H6 125.3
C6 N7 H7A 120.0
C6 N7 H7B 120.0
H7A N7 H7B 120.0
C8 N8 H8A 120.0
C8 N8 H8B 120.0
H8A N8 H8B 120.0
C11 N9 C10 108.9(11)
C11 N9 H9 125.5
C10 N9 H9 125.5
C11 N10 C9 108.3(11)
C11 N10 H10 125.9
C9 N10 H10 125.9
C10 N11 H11A 120.0
C10 N11 H11B 120.0
H11A N11 H11B 120.0
C12 N12 H12A 120.0
C12 N12 H12B 120.0
H12A N12 H12B 120.0
C2 C1 N2 106.6(11)
C2 C1 C4 125.7(12)
N2 C1 C4 127.6(12)
N3 C2 C1 131.4(13)
N3 C2 N1 123.2(12)
C1 C2 N1 105.4(12)
N2 C3 N1 106.9(13)
N2 C3 H3 126.6
N1 C3 H3 126.6
O1 C4 N4 123.2(13)
O1 C4 C1 118.0(12)
N4 C4 C1 118.8(13)
N5 C5 C6 106.7(12)
N5 C5 C8 129.6(13)
C6 C5 C8 123.6(13)
N7 C6 N6 123.7(13)
N7 C6 C5 130.7(14)
N6 C6 C5 105.5(13)
N5 C7 N6 109.0(16)
N5 C7 H7 125.5
N6 C7 H7 125.5
O2 C8 N8 124.5(13)
O2 C8 C5 117.4(12)
N8 C8 C5 118.0(13)
C10 C9 N10 106.9(12)
C10 C9 C12 127.4(13)
N10 C9 C12 125.8(13)
N11 C10 C9 130.9(13)
N11 C10 N9 122.7(13)
C9 C10 N9 106.4(12)
N10 C11 N9 109.5(12)
N10 C11 H11 125.3
N9 C11 H11 125.3
O3 C12 N12 121.6(13)
O3 C12 C9 116.4(13)
N12 C12 C9 121.9(13)

loop_
_geom_bond_atom_site_label_1
_geom_bond_atom_site_label_2
_geom_bond_distance
_geom_bond_publ_flag
Bi1 O1 2.464(10) yes
Bi1 Cl1 2.543(3) yes
Bi1 Cl2 2.589(4) yes
Bi1 Cl3 2.601(4) yes
Bi1 Cl4 2.872(4) yes
Bi1 Cl5 2.921(4) yes
Bi2 Cl7 2.535(3) yes
Bi2 Cl8 2.606(4) yes
Bi2 Cl6 2.676(4) yes
Bi2 Cl9 2.725(4) yes
Bi2 Cl5 2.859(4) yes
Bi2 Cl4 2.928(4) yes
O1 C4 1.226(18) ?
O2 C8 1.237(17) ?
O3 C12 1.267(18) ?
O4 H4C 0.82(12) ?
O4 H4D 0.83(12) ?
N1 C3 1.33(2) ?
N1 C2 1.383(18) ?
N1 H1 0.88 ?
N2 C3 1.326(19) ?
N2 C1 1.375(17) ?
N2 H2 0.88 ?
N3 C2 1.328(19) ?
N3 H3A 0.88 ?
N3 H3B 0.88 ?
N4 C4 1.340(18) ?
N4 H4A 0.88 ?
N4 H4B 0.88 ?
N5 C7 1.31(2) ?
N5 C5 1.364(18) ?
N5 H5 0.88 ?
N6 C7 1.33(2) ?
N6 C6 1.372(19) ?
N6 H6 0.88 ?
N7 C6 1.34(2) ?
N7 H7A 0.88 ?
N7 H7B 0.88 ?
N8 C8 1.356(18) ?
N8 H8A 0.88 ?
N8 H8B 0.88 ?
N9 C11 1.312(17) ?
N9 C10 1.395(17) ?
N9 H9 0.88 ?
N10 C11 1.311(16) ?
N10 C9 1.403(18) ?
N10 H10 0.88 ?
N11 C10 1.340(19) ?
N11 H11A 0.88 ?
N11 H11B 0.88 ?
N12 C12 1.30(2) ?
N12 H12A 0.88 ?
N12 H12B 0.88 ?
C1 C2 1.371(18) ?
C1 C4 1.459(18) ?
C3 H3 0.95 ?
C5 C6 1.39(2) ?
C5 C8 1.482(19) ?
C7 H7 0.95 ?
C9 C10 1.34(2) ?
C9 C12 1.459(19) ?
C11 H11 0.95 ?

loop_
_geom_hbond_atom_site_label_D
_geom_hbond_atom_site_label_H
_geom_hbond_atom_site_label_A
_geom_hbond_site_symmetry_A
_geom_hbond_distance_DH
_geom_hbond_distance_HA
_geom_hbond_distance_DA
_geom_hbond_angle_DHA
O4 H4C Cl8 1_455 0.82(12) 2.44(14) 3.215(11) 158(16)
O4 H4D Cl1 . 0.83(12) 2.38(13) 3.190(12) 168(17)
N1 H1 Cl6 1_456 0.88 2.36 3.226(12) 169
N2 H2 Cl9 2_767 0.88 2.30 3.166(11) 170
N3 H3A O1 . 0.88 2.33 2.869(17) 120
N3 H3A Cl1 . 0.88 2.82 3.649(15) 157
N3 H3B Cl8 2_757 0.88 2.71 3.451(14) 142
N5 H5 O4 2_667 0.88 1.87 2.725(16) 163
N6 H6 Cl3 2_766 0.88 2.40 3.230(12) 158
N7 H7A Cl5 2_766 0.88 2.53 3.358(16) 156
N7 H7B O2 . 0.88 2.24 2.802(18) 121
N8 H8A O2 2_667 0.88 1.96 2.821(15) 166
N8 H8B O4 2_667 0.88 2.04 2.905(18) 168
N9 H9 Cl2 . 0.88 2.63 3.348(13) 140
N10 H10 Cl4 2_756 0.88 2.37 3.249(12) 175
N11 H11A O3 . 0.88 2.30 2.850(18) 120
N11 H11A Cl5 2_766 0.88 2.83 3.426(14) 127
N11 H11B Cl2 . 0.88 2.70 3.447(15) 143
N12 H12A Cl9 1_554 0.88 2.45 3.315(13) 168
N12 H12B Cl4 2_756 0.88 2.65 3.529(15) 177

loop_
_geom_torsion_atom_site_label_1
_geom_torsion_atom_site_label_2
_geom_torsion_atom_site_label_3
_geom_torsion_atom_site_label_4
_geom_torsion
O1 Bi1 Cl4 Bi2 -92.7(3)
Cl1 Bi1 Cl4 Bi2 -176.40(12)
Cl3 Bi1 Cl4 Bi2 91.54(12)
Cl5 Bi1 Cl4 Bi2 -3.06(9)
Cl8 Bi2 Cl4 Bi1 -176.47(11)
Cl6 Bi2 Cl4 Bi1 -88.62(12)
Cl9 Bi2 Cl4 Bi1 91.89(12)
Cl5 Bi2 Cl4 Bi1 3.12(10)
Cl7 Bi2 Cl5 Bi1 178.20(12)
Cl6 Bi2 Cl5 Bi1 91.18(12)
Cl9 Bi2 Cl5 Bi1 -93.77(12)
Cl4 Bi2 Cl5 Bi1 -3.07(10)
O1 Bi1 Cl5 Bi2 94.8(3)
Cl1 Bi1 Cl5 Bi2 32.2(6)
Cl2 Bi1 Cl5 Bi2 -172.67(11)
Cl3 Bi1 Cl5 Bi2 -81.91(13)
Cl4 Bi1 Cl5 Bi2 3.13(10)
Cl1 Bi1 O1 C4 -170(2)
Cl2 Bi1 O1 C4 -75.7(19)
Cl4 Bi1 O1 C4 105.4(19)
Cl5 Bi1 O1 C4 22.4(19)
C3 N2 C1 C2 0.2(15)
C3 N2 C1 C4 179.9(13)
N2 C1 C2 N3 -179.8(14)
C4 C1 C2 N3 1(2)
N2 C1 C2 N1 -0.8(13)
C4 C1 C2 N1 179.5(12)
C3 N1 C2 N3 -179.8(13)
C3 N1 C2 C1 1.2(15)
C1 N2 C3 N1 0.5(16)
C2 N1 C3 N2 -1.0(17)
Bi1 O1 C4 N4 -22(3)
Bi1 O1 C4 C1 160.0(14)
C2 C1 C4 O1 5(2)
N2 C1 C4 O1 -174.4(13)
C2 C1 C4 N4 -173.0(13)
N2 C1 C4 N4 7(2)
C7 N5 C5 C6 -1.8(16)
C7 N5 C5 C8 -178.5(13)
C7 N6 C6 N7 178.3(15)
C7 N6 C6 C5 -1.2(15)
N5 C5 C6 N7 -177.7(16)
C8 C5 C6 N7 -1(2)
N5 C5 C6 N6 1.8(14)
C8 C5 C6 N6 178.7(11)
C5 N5 C7 N6 1.0(17)
C6 N6 C7 N5 0.2(17)
N5 C5 C8 O2 177.0(13)
C6 C5 C8 O2 0.9(19)
N5 C5 C8 N8 -5(2)
C6 C5 C8 N8 178.5(12)
C11 N10 C9 C10 1.7(15)
C11 N10 C9 C12 -178.5(12)
N10 C9 C10 N11 176.9(15)
C12 C9 C10 N11 -3(2)
N10 C9 C10 N9 -1.4(14)
C12 C9 C10 N9 178.8(12)
C11 N9 C10 N11 -177.8(13)
C11 N9 C10 C9 0.7(14)
C9 N10 C11 N9 -1.3(15)
C10 N9 C11 N10 0.4(15)
C10 C9 C12 O3 -2(2)
N10 C9 C12 O3 178.1(13)
C10 C9 C12 N12 175.8(14)
N10 C9 C12 N12 -4(2)
